data_2209063
loop_
_publ_author_name
'Yan Zhang'
'Gui-Long Zhao'
'Jiong Jia'
'Jian-Wu Wang'

_publ_section_title
;
 4-Methoxyphenyl
 2,3,4,6-tetra-<i>O</i>-acetyl-\b-<small>D</small>-galactopyranoside
;
_journal_coeditor_code AC2021
_journal_issue 6
_journal_name_full 'Acta Crystallographica Section E'
_journal_page_first o2487
_journal_page_last o2489
_journal_paper_doi 10.1107/S1600536806018988
_journal_volume 62
_journal_year 2006
_chemical_formula_iupac 'C21 H26 O11'
_chemical_formula_moiety 'C21 H26 O11'
_chemical_formula_sum 'C21 H26 O11'
_chemical_formula_weight 454.42
_chemical_name_systematic
;
4-Methoxyphenyl 2,3,4,6-Tetra-O-acetyl-\b-D-galactopyranoside
;
_space_group_IT_number 4
_symmetry_cell_setting monoclinic
_symmetry_space_group_name_Hall 'P 2yb'
_symmetry_space_group_name_H-M 'P 1 21 1'
_atom_sites_solution_hydrogens geom
_atom_sites_solution_primary direct
_atom_sites_solution_secondary difmap
_audit_creation_method SHELXL-97
_cell_angle_alpha 90.00
_cell_angle_beta 108.884(3)
_cell_angle_gamma 90.00
_cell_formula_units_Z 2
_cell_length_a 11.935(3)
_cell_length_b 5.7061(14)
_cell_length_c 17.873(4)
_cell_measurement_reflns_used 1048
_cell_measurement_temperature 298(2)
_cell_measurement_theta_max 22.30
_cell_measurement_theta_min 2.30
_cell_volume 1151.7(5)
_computing_cell_refinement 'SAINT (Bruker, 1999)'
_computing_data_collection 'SMART (Bruker, 1998)'
_computing_data_reduction SAINT
_computing_molecular_graphics SHELXTL
_computing_publication_material SHELXTL
_computing_structure_refinement SHELXTL
_computing_structure_solution 'SHELXTL (Bruker, 1999)'
_diffrn_ambient_temperature 293(2)
_diffrn_measured_fraction_theta_full 1.000
_diffrn_measured_fraction_theta_max 1.000
_diffrn_measurement_device_type 'Bruker SMART CCD area-detector'
_diffrn_measurement_method '\f and \w'
_diffrn_radiation_monochromator graphite
_diffrn_radiation_source 'fine-focus sealed tube'
_diffrn_radiation_type MoK\a
_diffrn_radiation_wavelength 0.71073
_diffrn_reflns_av_R_equivalents 0.0321
_diffrn_reflns_av_sigmaI/netI 0.0370
_diffrn_reflns_limit_h_max 14
_diffrn_reflns_limit_h_min -14
_diffrn_reflns_limit_k_max 6
_diffrn_reflns_limit_k_min -5
_diffrn_reflns_limit_l_max 21
_diffrn_reflns_limit_l_min -18
_diffrn_reflns_number 6093
_diffrn_reflns_theta_full 25.01
_diffrn_reflns_theta_max 25.01
_diffrn_reflns_theta_min 1.20
_diffrn_standards_decay_% 0
_diffrn_standards_interval_count 0
_diffrn_standards_interval_time 0
_diffrn_standards_number 0
_exptl_absorpt_coefficient_mu 0.107
_exptl_absorpt_correction_T_max 0.9947
_exptl_absorpt_correction_T_min 0.9585
_exptl_absorpt_correction_type multi-scan
_exptl_absorpt_process_details '(SADABS; Sheldrick, 1996)'
_exptl_crystal_colour colorless
_exptl_crystal_density_diffrn 1.310
_exptl_crystal_density_method 'not measured'
_exptl_crystal_description block
_exptl_crystal_F_000 480
_exptl_crystal_size_max 0.40
_exptl_crystal_size_mid 0.18
_exptl_crystal_size_min 0.05
_refine_diff_density_max 0.143
_refine_diff_density_min -0.140
_refine_ls_extinction_method none
_refine_ls_goodness_of_fit_ref 1.056
_refine_ls_hydrogen_treatment constr
_refine_ls_matrix_type full
_refine_ls_number_parameters 292
_refine_ls_number_reflns 2261
_refine_ls_number_restraints 1
_refine_ls_restrained_S_all 1.056
_refine_ls_R_factor_all 0.0557
_refine_ls_R_factor_gt 0.0431
_refine_ls_shift/su_max 0.000
_refine_ls_shift/su_mean 0.000
_refine_ls_structure_factor_coef Fsqd
_refine_ls_weighting_details 'calc w=1/[\s^2^(Fo^2^)+(0.0463P)^2^+0.1697P] where P=(Fo^2^+2Fc^2^)/3'
_refine_ls_weighting_scheme calc
_refine_ls_wR_factor_gt 0.0918
_refine_ls_wR_factor_ref 0.1050
_reflns_number_gt 1837
_reflns_number_total 2261
_reflns_threshold_expression I>2\s(I)
_cod_data_source_file ac2021.cif
_cod_data_source_block I
_cod_depositor_comments
;
The following automatic conversions were performed:
'_symmetry_cell_setting' value 'Monoclinic' changed to 'monoclinic'
according to '/home/saulius/struct/CIF-dictionaries/cif_core.dic'
dictionary named 'cif_core.dic' version 2.4.1 from 2010-06-29.

Automatic conversion script
Id: cif_fix_enum 1527 2010-12-29 10:47:43Z saulius 

The following automatic conversions were performed:

'_symmetry_cell_setting' value 'Monoclinic' changed to 'monoclinic'
according to /home/saulius/struct/CIF-dictionaries/cif_core.dic
dictionary named 'cif_core.dic' version 2.4.1 from 2010-06-29.

Automatic conversion script
Id: cif_fix_values 1715 2011-07-08 13:25:40Z adriana 
;
_cod_original_sg_symbol_H-M 'P 21'
_cod_database_code 2209063
_cod_database_fobs_code 2209063

loop_
_symmetry_equiv_pos_as_xyz
'x, y, z'
'-x, y+1/2, -z'

loop_
_atom_site_type_symbol
_atom_site_label
_atom_site_fract_x
_atom_site_fract_y
_atom_site_fract_z
_atom_site_U_iso_or_equiv
_atom_site_adp_type
_atom_site_calc_flag
_atom_site_refinement_flags
_atom_site_occupancy
O O1 0.77686(19) 0.6275(5) 0.28380(13) 0.0445(6) Uani d . 1
O O2 0.9015(2) 0.2391(6) 0.36858(15) 0.0649(8) Uani d . 1
O O3 0.9183(2) -0.0210(6) 0.46505(16) 0.0682(8) Uani d . 1
O O4 0.6447(2) 0.7491(5) 0.38798(13) 0.0481(7) Uani d . 1
O O5 0.6311(3) 0.5183(7) 0.48502(17) 0.0849(11) Uani d . 1
O O6 0.4419(2) 0.8018(5) 0.26628(14) 0.0515(7) Uani d . 1
O O7 0.3482(3) 0.5001(7) 0.29902(17) 0.0756(9) Uani d . 1
O O8 0.5103(2) 0.8032(5) 0.12844(14) 0.0473(6) Uani d . 1
O O9 0.5091(3) 1.1942(6) 0.12999(19) 0.0784(10) Uani d . 1
O O10 0.7623(2) 0.8400(5) 0.17324(14) 0.0510(7) Uani d . 1
O O11 1.1608(3) 0.6532(7) 0.0905(2) 0.0827(10) Uani d . 1
C C1 0.7051(3) 0.6755(7) 0.20548(19) 0.0421(9) Uani d . 1
H H1A 0.6886 0.5320 0.1737 0.050 Uiso calc R 1
C C2 0.5914(3) 0.7886(7) 0.20757(18) 0.0411(8) Uani d . 1
H H2A 0.6082 0.9463 0.2301 0.049 Uiso calc R 1
C C3 0.5301(3) 0.6462(7) 0.2547(2) 0.0424(9) Uani d . 1
H H3A 0.4902 0.5123 0.2227 0.051 Uiso calc R 1
C C4 0.6137(3) 0.5564(7) 0.33311(19) 0.0433(9) Uani d . 1
H H4A 0.5740 0.4343 0.3538 0.052 Uiso calc R 1
C C5 0.7235(3) 0.4541(7) 0.31925(19) 0.0437(9) Uani d . 1
H H5A 0.6988 0.3222 0.2825 0.052 Uiso calc R 1
C C6 0.8152(3) 0.3688(8) 0.3925(2) 0.0582(11) Uani d . 1
H H6A 0.8527 0.5002 0.4256 0.070 Uiso calc R 1
H H6B 0.7793 0.2687 0.4223 0.070 Uiso calc R 1
C C7 0.9459(3) 0.0471(8) 0.4104(2) 0.0542(11) Uani d . 1
C C8 1.0338(4) -0.0681(10) 0.3790(3) 0.0797(16) Uani d . 1
H H8A 1.0555 -0.2179 0.4040 0.120 Uiso calc R 1
H H8B 1.1031 0.0287 0.3899 0.120 Uiso calc R 1
H H8C 0.9995 -0.0894 0.3229 0.120 Uiso calc R 1
C C9 0.6453(3) 0.7063(8) 0.4628(2) 0.0508(10) Uani d . 1
C C10 0.6675(4) 0.9229(9) 0.5115(2) 0.0724(13) Uani d . 1
H H10A 0.6558 0.8910 0.5612 0.109 Uiso calc R 1
H H10B 0.6137 1.0434 0.4841 0.109 Uiso calc R 1
H H10C 0.7475 0.9741 0.5208 0.109 Uiso calc R 1
C C11 0.3561(4) 0.7084(10) 0.2903(2) 0.0576(12) Uani d . 1
C C12 0.2760(4) 0.8893(11) 0.3034(3) 0.0853(16) Uani d . 1
H H12A 0.2026 0.8179 0.3022 0.128 Uiso calc R 1
H H12B 0.2610 1.0056 0.2625 0.128 Uiso calc R 1
H H12C 0.3122 0.9619 0.3539 0.128 Uiso calc R 1
C C13 0.4742(3) 1.0157(8) 0.0973(2) 0.0505(10) Uani d . 1
C C14 0.3855(4) 0.9915(10) 0.0167(2) 0.0736(14) Uani d . 1
H H14A 0.3612 1.1442 -0.0050 0.110 Uiso calc R 1
H H14B 0.3178 0.9068 0.0202 0.110 Uiso calc R 1
H H14C 0.4203 0.9078 -0.0168 0.110 Uiso calc R 1
C C15 0.8615(3) 0.7692(8) 0.1543(2) 0.0450(9) Uani d . 1
C C16 0.9228(3) 0.5660(8) 0.1774(2) 0.0595(11) Uani d . 1
H H16A 0.8977 0.4580 0.2076 0.071 Uiso calc R 1
C C17 1.0225(4) 0.5190(9) 0.1561(2) 0.0617(11) Uani d . 1
H H17A 1.0634 0.3792 0.1718 0.074 Uiso calc R 1
C C18 1.0610(3) 0.6772(9) 0.1123(2) 0.0583(11) Uani d . 1
C C19 0.9979(4) 0.8800(9) 0.0884(3) 0.0653(12) Uani d . 1
H H19A 1.0220 0.9872 0.0575 0.078 Uiso calc R 1
C C20 0.8994(3) 0.9261(8) 0.1097(2) 0.0585(11) Uani d . 1
H H20A 0.8581 1.0652 0.0937 0.070 Uiso calc R 1
C C21 1.2198(4) 0.4370(11) 0.1031(3) 0.0843(17) Uani d . 1
H H21A 1.2867 0.4450 0.0846 0.127 Uiso calc R 1
H H21B 1.1667 0.3167 0.0748 0.127 Uiso calc R 1
H H21C 1.2464 0.4013 0.1586 0.127 Uiso calc R 1

loop_
_atom_site_aniso_label
_atom_site_aniso_U_11
_atom_site_aniso_U_22
_atom_site_aniso_U_33
_atom_site_aniso_U_12
_atom_site_aniso_U_13
_atom_site_aniso_U_23
O1 0.0455(13) 0.0524(17) 0.0354(13) -0.0022(12) 0.0128(11) 0.0000(12)
O2 0.0665(17) 0.079(2) 0.0570(16) 0.0261(17) 0.0302(14) 0.0187(16)
O3 0.0696(18) 0.073(2) 0.0651(18) 0.0180(17) 0.0256(15) 0.0153(18)
O4 0.0620(15) 0.0488(17) 0.0384(13) -0.0040(13) 0.0229(12) -0.0014(12)
O5 0.153(3) 0.062(2) 0.0534(17) -0.012(2) 0.0517(19) 0.0068(18)
O6 0.0491(14) 0.0521(17) 0.0585(16) 0.0038(14) 0.0249(13) 0.0001(14)
O7 0.075(2) 0.083(3) 0.083(2) -0.008(2) 0.0444(17) 0.007(2)
O8 0.0553(15) 0.0443(16) 0.0377(13) 0.0034(13) 0.0086(11) -0.0005(13)
O9 0.109(3) 0.045(2) 0.071(2) 0.0074(19) 0.0146(19) 0.0011(17)
O10 0.0581(14) 0.0482(17) 0.0561(16) 0.0024(13) 0.0315(13) 0.0070(13)
O11 0.0637(19) 0.095(3) 0.107(3) -0.002(2) 0.0518(19) -0.009(2)
C1 0.0481(19) 0.045(2) 0.0347(18) -0.0021(18) 0.0151(16) -0.0015(17)
C2 0.0490(19) 0.039(2) 0.0336(18) 0.0008(18) 0.0107(15) -0.0016(17)
C3 0.0441(19) 0.039(2) 0.046(2) -0.0020(17) 0.0177(16) -0.0045(17)
C4 0.050(2) 0.040(2) 0.042(2) -0.0046(18) 0.0188(17) -0.0032(17)
C5 0.054(2) 0.039(2) 0.0402(19) 0.0032(18) 0.0194(16) 0.0031(17)
C6 0.067(2) 0.064(3) 0.050(2) 0.019(2) 0.027(2) 0.010(2)
C7 0.039(2) 0.070(3) 0.047(2) 0.012(2) 0.0049(18) -0.004(2)
C8 0.059(2) 0.103(5) 0.073(3) 0.034(3) 0.016(2) 0.000(3)
C9 0.063(2) 0.055(3) 0.043(2) 0.004(2) 0.0277(19) 0.004(2)
C10 0.104(3) 0.067(3) 0.057(3) -0.006(3) 0.042(3) -0.013(2)
C11 0.053(2) 0.080(4) 0.043(2) 0.000(2) 0.0202(19) -0.002(2)
C12 0.071(3) 0.111(4) 0.088(3) 0.018(3) 0.046(3) -0.008(3)
C13 0.063(2) 0.048(3) 0.046(2) 0.007(2) 0.0244(18) 0.001(2)
C14 0.083(3) 0.080(4) 0.051(2) 0.018(3) 0.012(2) 0.007(3)
C15 0.047(2) 0.052(2) 0.0373(19) -0.006(2) 0.0159(16) -0.0018(19)
C16 0.066(2) 0.057(3) 0.065(3) 0.005(2) 0.034(2) 0.012(2)
C17 0.062(2) 0.059(3) 0.070(3) 0.008(2) 0.030(2) -0.003(3)
C18 0.049(2) 0.071(3) 0.058(2) -0.010(2) 0.022(2) -0.013(2)
C19 0.065(3) 0.071(3) 0.069(3) -0.012(3) 0.034(2) 0.013(3)
C20 0.060(2) 0.060(3) 0.056(2) 0.002(2) 0.021(2) 0.010(2)
C21 0.060(3) 0.110(5) 0.088(3) 0.006(3) 0.030(2) -0.022(3)

loop_
_atom_type_symbol
_atom_type_description
_atom_type_scat_dispersion_real
_atom_type_scat_dispersion_imag
_atom_type_scat_source
C C 0.0033 0.0000 'International Tables Vol C Tables 4.2.6.8 and 6.1.1.4'
H H 0.0000 0.0000 'International Tables Vol C Tables 4.2.6.8 and 6.1.1.4'
O O 0.0106 0.0000 'International Tables Vol C Tables 4.2.6.8 and 6.1.1.4'

loop_
_geom_angle_atom_site_label_1
_geom_angle_atom_site_label_2
_geom_angle_atom_site_label_3
_geom_angle
_geom_angle_publ_flag
C1 O1 C5 111.0(2) yes
C7 O2 C6 116.6(3) yes
C9 O4 C4 116.9(3) yes
C11 O6 C3 118.0(3) yes
C13 O8 C2 118.9(3) yes
C1 O10 C15 118.4(3) yes
C18 O11 C21 118.6(4) yes
O10 C1 O1 108.7(3) ?
O10 C1 C2 106.7(3) ?
O1 C1 C2 108.6(3) ?
O10 C1 H1A 110.9 ?
O1 C1 H1A 110.9 ?
C2 C1 H1A 110.9 ?
O8 C2 C1 108.9(3) ?
O8 C2 C3 106.6(3) ?
C1 C2 C3 112.5(3) ?
O8 C2 H2A 109.6 ?
C1 C2 H2A 109.6 ?
C3 C2 H2A 109.6 ?
O6 C3 C2 104.8(3) ?
O6 C3 C4 111.5(3) ?
C2 C3 C4 113.7(3) ?
O6 C3 H3A 108.9 ?
C2 C3 H3A 108.9 ?
C4 C3 H3A 108.9 ?
O4 C4 C3 108.5(3) ?
O4 C4 C5 110.9(3) ?
C3 C4 C5 108.7(3) ?
O4 C4 H4A 109.6 ?
C3 C4 H4A 109.6 ?
C5 C4 H4A 109.6 ?
O1 C5 C6 108.0(3) ?
O1 C5 C4 109.6(3) ?
C6 C5 C4 114.0(3) ?
O1 C5 H5A 108.3 ?
C6 C5 H5A 108.3 ?
C4 C5 H5A 108.3 ?
O2 C6 C5 107.4(3) ?
O2 C6 H6A 110.2 ?
C5 C6 H6A 110.2 ?
O2 C6 H6B 110.2 ?
C5 C6 H6B 110.2 ?
H6A C6 H6B 108.5 ?
O3 C7 O2 124.1(4) ?
O3 C7 C8 125.3(4) ?
O2 C7 C8 110.6(4) ?
C7 C8 H8A 109.5 ?
C7 C8 H8B 109.5 ?
H8A C8 H8B 109.5 ?
C7 C8 H8C 109.5 ?
H8A C8 H8C 109.5 ?
H8B C8 H8C 109.5 ?
O5 C9 O4 122.8(4) ?
O5 C9 C10 125.4(3) ?
O4 C9 C10 111.8(4) ?
C9 C10 H10A 109.5 ?
C9 C10 H10B 109.5 ?
H10A C10 H10B 109.5 ?
C9 C10 H10C 109.5 ?
H10A C10 H10C 109.5 ?
H10B C10 H10C 109.5 ?
O7 C11 O6 122.2(4) ?
O7 C11 C12 125.9(4) ?
O6 C11 C12 111.9(5) ?
C11 C12 H12A 109.5 ?
C11 C12 H12B 109.5 ?
H12A C12 H12B 109.5 ?
C11 C12 H12C 109.5 ?
H12A C12 H12C 109.5 ?
H12B C12 H12C 109.5 ?
O9 C13 O8 123.9(3) ?
O9 C13 C14 125.7(4) ?
O8 C13 C14 110.4(4) ?
C13 C14 H14A 109.5 ?
C13 C14 H14B 109.5 ?
H14A C14 H14B 109.5 ?
C13 C14 H14C 109.5 ?
H14A C14 H14C 109.5 ?
H14B C14 H14C 109.5 ?
C16 C15 C20 119.1(4) ?
C16 C15 O10 126.1(4) ?
C20 C15 O10 114.8(4) ?
C15 C16 C17 120.4(4) ?
C15 C16 H16A 119.8 ?
C17 C16 H16A 119.8 ?
C18 C17 C16 120.4(5) ?
C18 C17 H17A 119.8 ?
C16 C17 H17A 119.8 ?
C17 C18 C19 118.9(4) ?
C17 C18 O11 125.4(5) ?
C19 C18 O11 115.7(4) ?
C18 C19 C20 120.5(4) ?
C18 C19 H19A 119.8 ?
C20 C19 H19A 119.8 ?
C15 C20 C19 120.7(4) ?
C15 C20 H20A 119.6 ?
C19 C20 H20A 119.6 ?
O11 C21 H21A 109.5 ?
O11 C21 H21B 109.5 ?
H21A C21 H21B 109.5 ?
O11 C21 H21C 109.5 ?
H21A C21 H21C 109.5 ?
H21B C21 H21C 109.5 ?

loop_
_geom_bond_atom_site_label_1
_geom_bond_atom_site_label_2
_geom_bond_distance
_geom_bond_publ_flag
O1 C1 1.412(4) yes
O1 C5 1.431(4) yes
O2 C7 1.335(5) yes
O2 C6 1.441(4) yes
O3 C7 1.193(5) yes
O4 C9 1.357(4) yes
O4 C4 1.440(4) yes
O5 C9 1.175(5) yes
O6 C11 1.342(5) yes
O6 C3 1.442(4) yes
O7 C11 1.206(6) yes
O8 C13 1.346(5) yes
O8 C2 1.434(4) yes
O9 C13 1.181(5) yes
O10 C1 1.391(4) yes
O10 C15 1.391(4) yes
O11 C18 1.375(5) yes
O11 C21 1.402(7) yes
C1 C2 1.514(5) yes
C1 H1A 0.9800 ?
C2 C3 1.517(5) yes
C2 H2A 0.9800 ?
C3 C4 1.523(5) yes
C3 H3A 0.9800 ?
C4 C5 1.526(5) yes
C4 H4A 0.9800 ?
C5 C6 1.490(5) ?
C5 H5A 0.9800 ?
C6 H6A 0.9700 ?
C6 H6B 0.9700 ?
C7 C8 1.493(6) ?
C8 H8A 0.9600 ?
C8 H8B 0.9600 ?
C8 H8C 0.9600 ?
C9 C10 1.486(6) ?
C10 H10A 0.9600 ?
C10 H10B 0.9600 ?
C10 H10C 0.9600 ?
C11 C12 1.476(7) ?
C12 H12A 0.9600 ?
C12 H12B 0.9600 ?
C12 H12C 0.9600 ?
C13 C14 1.492(5) ?
C14 H14A 0.9600 ?
C14 H14B 0.9600 ?
C14 H14C 0.9600 ?
C15 C16 1.362(6) ?
C15 C20 1.370(5) ?
C16 C17 1.387(5) ?
C16 H16A 0.9300 ?
C17 C18 1.368(6) ?
C17 H17A 0.9300 ?
C18 C19 1.372(7) ?
C19 C20 1.374(6) ?
C19 H19A 0.9300 ?
C20 H20A 0.9300 ?
C21 H21A 0.9600 ?
C21 H21B 0.9600 ?
C21 H21C 0.9600 ?

loop_
_geom_hbond_atom_site_label_D
_geom_hbond_atom_site_label_H
_geom_hbond_atom_site_label_A
_geom_hbond_site_symmetry_A
_geom_hbond_distance_DH
_geom_hbond_distance_HA
_geom_hbond_distance_DA
_geom_hbond_angle_DHA
C2 H2A O9 . 0.98 2.29 2.713(5) 105.1
C4 H4A O5 . 0.98 2.27 2.664(4) 102.7
C4 H4A O7 . 0.98 2.58 3.044(5) 109.0
C6 H6B O3 . 0.97 2.29 2.666(5) 102.0
C16 H16A O1 . 0.93 2.48 2.987(4) 114.5
C3 H3A O9 1_545 0.98 2.52 3.364(5) 144.7
C10 H10A O7 2_656 0.96 2.59 3.479(5) 154.2
C10 H10C O3 1_565 0.96 2.54 3.370(5) 144.5
C21 H21C O7 1_655 0.96 2.47 3.356(6) 152.8

loop_
_geom_torsion_atom_site_label_1
_geom_torsion_atom_site_label_2
_geom_torsion_atom_site_label_3
_geom_torsion_atom_site_label_4
_geom_torsion
_geom_torsion_publ_flag
C15 O10 C1 O1 71.9(4) ?
C15 O10 C1 C2 -171.1(3) ?
C5 O1 C1 O10 -178.5(3) ?
C5 O1 C1 C2 65.8(4) yes
C13 O8 C2 C1 -117.8(3) yes
C13 O8 C2 C3 120.6(3) yes
O10 C1 C2 O8 72.3(3) ?
O1 C1 C2 O8 -170.8(3) ?
O10 C1 C2 C3 -169.8(3) ?
O1 C1 C2 C3 -52.8(4) ?
C11 O6 C3 C2 165.0(3) yes
C11 O6 C3 C4 -71.6(4) yes
O8 C2 C3 O6 -73.9(3) ?
C1 C2 C3 O6 166.8(3) ?
O8 C2 C3 C4 164.2(3) ?
C1 C2 C3 C4 44.9(4) ?
C9 O4 C4 C3 136.8(3) yes
C9 O4 C4 C5 -103.8(4) yes
O6 C3 C4 O4 -43.0(4) ?
C2 C3 C4 O4 75.2(4) ?
O6 C3 C4 C5 -163.7(3) ?
C2 C3 C4 C5 -45.6(4) ?
C1 O1 C5 C6 165.9(3) ?
C1 O1 C5 C4 -69.3(3) ?
O4 C4 C5 O1 -63.0(3) ?
C3 C4 C5 O1 56.3(4) ?
O4 C4 C5 C6 58.3(4) ?
C3 C4 C5 C6 177.5(3) ?
C7 O2 C6 C5 -141.9(3) ?
O1 C5 C6 O2 -68.5(4) ?
C4 C5 C6 O2 169.3(3) ?
C6 O2 C7 O3 0.1(6) ?
C6 O2 C7 C8 -179.9(4) ?
C4 O4 C9 O5 6.2(6) ?
C4 O4 C9 C10 -174.7(3) ?
C3 O6 C11 O7 -3.1(6) ?
C3 O6 C11 C12 177.2(3) ?
C2 O8 C13 O9 3.3(5) ?
C2 O8 C13 C14 -176.8(3) ?
C1 O10 C15 C16 -13.1(5) ?
C1 O10 C15 C20 168.3(3) ?
C20 C15 C16 C17 0.2(6) ?
O10 C15 C16 C17 -178.3(4) ?
C15 C16 C17 C18 0.5(6) ?
C16 C17 C18 C19 -1.4(6) ?
C16 C17 C18 O11 177.4(4) ?
C21 O11 C18 C17 10.2(6) ?
C21 O11 C18 C19 -171.0(4) ?
C17 C18 C19 C20 1.6(6) ?
O11 C18 C19 C20 -177.3(4) ?
C16 C15 C20 C19 0.0(6) ?
O10 C15 C20 C19 178.6(4) ?
C18 C19 C20 C15 -0.9(6) ?

loop_
_cod_related_entry_id
_cod_related_entry_database
_cod_related_entry_code
1 ChemSpider 21179334
